data_1539453
loop_
_publ_author_name
'Adams, R.D.'
'Layland, R.C.'
'Payen, C.'

_publ_section_title
;
 The synthesis, crystal structure and magnetic properties of Cu4 (As O4)2
 (O) and Ba2 Cu7 (As O4)6
;
_journal_name_full 'Chem. Ber./Recueil'
_journal_page_first 63
_journal_page_last 67
_journal_volume 130
_journal_year 1997
_chemical_formula_sum 'As6 Ba2 Cu7 O24'
_chemical_name_systematic 'Ba2 Cu7 (As O4)6'
_space_group_IT_number 2
_symmetry_space_group_name_Hall '-P 1'
_symmetry_space_group_name_H-M 'P -1'
_cell_angle_alpha 90.28
_cell_angle_beta 93.6
_cell_angle_gamma 89.12
_cell_formula_units_Z 1
_cell_length_a 8.42
_cell_length_b 11.42
_cell_length_c 5.2097
_cell_volume 499.895
_citation_journal_id_ASTM CHBRFW
_cod_data_source_file Adams_CHBRFW_1997_1798.cif
_cod_data_source_block As6Ba2Cu7O24
_cod_original_cell_volume 499.8947
_cod_database_code 1539453

loop_
_symmetry_equiv_pos_as_xyz
x,y,z
-x,-y,-z

loop_
_atom_site_label
_atom_site_type_symbol
_atom_site_fract_x
_atom_site_fract_y
_atom_site_fract_z
_atom_site_occupancy
_atom_site_U_iso_or_equiv
O1 O-2 0.9208 0.0842 0.6844 1 0.0
Cu5 Cu+2 0 0 0 1 0.0
Cu2 Cu+2 0.5 0.5 0 1 0.0
O3 O-2 0.7383 0.2809 0.883 1 0.0
O11 O-2 0.6035 0.6157 0.21 1 0.0
O9 O-2 0.761 -0.0472 0.308 1 0.0
O5 O-2 0.9122 0.3722 0.277 1 0.0
Cu3 Cu+2 0.084 0.17983 0.5402 1 0.0
O4 O-2 0.7826 0.4996 0.615 1 0.0
As1 As+5 0.73783 0.0567 0.5342 1 0.0
O7 O-2 0.2583 0.2593 0.396 1 0.0
As3 As+5 0.92419 0.27989 0.0237 1 0.0
Ba1 Ba+2 0.44866 0.17427 0.99573 1 0.0
Cu1 Cu+2 0.7255 0.33526 0.5214 1 0.0
O12 O-2 0.4957 0.6037 0.6979 1 0.0
O8 O-2 0.621 0.0137 0.76 1 0.0
As2 As+5 0.6596 0.61307 0.5247 1 0.0
Cu4 Cu+2 0 0.5 0.5 1 0.0
O10 O-2 0.9869 0.1516 0.173 1 0.0
O6 O-2 0.0518 0.3149 0.802 1 0.0
O2 O-2 0.6683 0.1835 0.398 1 0.0
